data_4134999
loop_
_publ_author_name
'Arnett, Charles H.'
'Agapie, Theodor'

_publ_section_title
;
 Activation of an Open Shell, Carbyne-Bridged Diiron Complex Toward
 Binding of Dinitrogen.
;
_journal_name_full 'Journal of the American Chemical Society'
_journal_paper_doi 10.1021/jacs.0c01896
_journal_year 2020
_chemical_formula_moiety 'C55 H76 Fe2 P6, 2(C5 H12)'
_chemical_formula_sum 'C65 H100 Fe2 P6'
_chemical_formula_weight 1178.96
_space_group_crystal_system monoclinic
_space_group_IT_number 15
_space_group_name_Hall '-C 2yc'
_space_group_name_H-M_alt 'C 1 2/c 1'
_atom_sites_solution_hydrogens mixed
_atom_sites_solution_primary direct
_audit_creation_date 2019-12-19
_audit_creation_method
;
Olex2 1.3
(compiled Nov 21 2019 18:26:39 for OlexSys, GUI svn.r6003)
;
_cell_angle_alpha 90
_cell_angle_beta 90.577(15)
_cell_angle_gamma 90
_cell_formula_units_Z 4
_cell_length_a 14.878(4)
_cell_length_b 16.350(5)
_cell_length_c 25.612(5)
_cell_measurement_reflns_used 9905
_cell_measurement_temperature 100.0
_cell_measurement_theta_max 79.857
_cell_measurement_theta_min 4.014
_cell_volume 6230(3)
_computing_cell_refinement 'SAINT V8.38A (?, 2016)'
_computing_data_reduction 'SAINT V8.38A (?, 2016)'
_computing_molecular_graphics 'Olex2 1.3 (Dolomanov et al., 2009)'
_computing_publication_material 'Olex2 1.3 (Dolomanov et al., 2009)'
_computing_structure_refinement 'XL  (Sheldrick, 2008)'
_computing_structure_solution 'XS  (Sheldrick, 2008)'
_diffrn_ambient_temperature 100.0
_diffrn_measured_fraction_theta_full 0.999
_diffrn_measured_fraction_theta_max 0.985
_diffrn_measurement_device_type 'Bruker APEX-II CCD'
_diffrn_measurement_method '\f and \w scans'
_diffrn_radiation_type CuK\a
_diffrn_radiation_wavelength 1.54178
_diffrn_reflns_av_R_equivalents 0.0496
_diffrn_reflns_av_unetI/netI 0.0260
_diffrn_reflns_Laue_measured_fraction_full 0.999
_diffrn_reflns_Laue_measured_fraction_max 0.985
_diffrn_reflns_limit_h_max 18
_diffrn_reflns_limit_h_min -18
_diffrn_reflns_limit_k_max 20
_diffrn_reflns_limit_k_min -20
_diffrn_reflns_limit_l_max 32
_diffrn_reflns_limit_l_min -29
_diffrn_reflns_number 58255
_diffrn_reflns_point_group_measured_fraction_full 0.999
_diffrn_reflns_point_group_measured_fraction_max 0.985
_diffrn_reflns_theta_full 67.679
_diffrn_reflns_theta_max 80.411
_diffrn_reflns_theta_min 3.451
_diffrn_source_current 1.0
_diffrn_source_power 0.05
_diffrn_source_voltage 50.0
_diffrn_standards_number 0
_exptl_absorpt_coefficient_mu 5.469
_exptl_absorpt_correction_T_max 0.7543
_exptl_absorpt_correction_T_min 0.5175
_exptl_absorpt_correction_type multi-scan
_exptl_absorpt_process_details
'SADABS-2016/2 (Bruker,2016/2) was used for absorption correction. wR2(int) was 0.1087 before and 0.0740 after correction. The Ratio of minimum to maximum transmission is 0.6861. The \l/2 correction factor is Not present.'
_exptl_crystal_colour black
_exptl_crystal_colour_primary black
_exptl_crystal_density_diffrn 1.257
_exptl_crystal_description block
_exptl_crystal_F_000 2528
_exptl_crystal_size_max 0.301
_exptl_crystal_size_mid 0.25
_exptl_crystal_size_min 0.24
_refine_diff_density_max 0.363
_refine_diff_density_min -0.268
_refine_diff_density_rms 0.052
_refine_ls_extinction_method none
_refine_ls_goodness_of_fit_ref 1.025
_refine_ls_hydrogen_treatment mixed
_refine_ls_matrix_type full
_refine_ls_number_parameters 343
_refine_ls_number_reflns 6723
_refine_ls_number_restraints 0
_refine_ls_restrained_S_all 1.025
_refine_ls_R_factor_all 0.0315
_refine_ls_R_factor_gt 0.0296
_refine_ls_shift/su_max 0.001
_refine_ls_shift/su_mean 0.000
_refine_ls_structure_factor_coef Fsqd
_refine_ls_weighting_details 'w=1/[\s^2^(Fo^2^)+(0.0368P)^2^+6.7453P] where P=(Fo^2^+2Fc^2^)/3'
_refine_ls_weighting_scheme calc
_refine_ls_wR_factor_gt 0.0738
_refine_ls_wR_factor_ref 0.0749
_reflns_Friedel_coverage 0.000
_reflns_number_gt 6420
_reflns_number_total 6723
_reflns_threshold_expression 'I > 2\s(I)'
_cod_data_source_file ja0c01896_si_001.cif
_cod_data_source_block v19171
_cod_database_code 4134999
_shelx_shelxl_version_number 2018/3
_shelx_space_group_comment
;
The symmetry employed for this shelxl refinement is uniquely defined
by the following loop, which should always be used as a source of
symmetry information in preference to the above space-group names.
They are only intended as comments.
;
_shelx_estimated_absorpt_t_max 0.354
_shelx_estimated_absorpt_t_min 0.290
_olex2_refinement_description
;
1. Fixed Uiso
 At 1.2 times of:
  All C(H) groups, All C(H,H) groups
 At 1.5 times of:
  All C(H,H,H) groups
2.a Ternary CH refined with riding coordinates:
 C24(H24), C21(H21), C18(H18), C27(H27)
2.b Secondary CH2 refined with riding coordinates:
 C33(H33A,H33B), C32(H32A,H32B), C31(H31A,H31B)
2.c Aromatic/amide H refined with riding coordinates:
 C7(H7), C15(H15), C5(H5), C16(H16), C9(H9), C13(H13), C8(H8), C10(H10),
 C14(H14), C4(H4)
2.d Idealised Me refined as rotating group:
 C25(H25A,H25B,H25C), C28(H28A,H28B,H28C), C26(H26A,H26B,H26C), C29(H29A,H29B,
 H29C), C20(H20A,H20B,H20C), C19(H19A,H19B,H19C), C22(H22A,H22B,H22C), C30(H30A,
 H30B,H30C), C34(H34A,H34B,H34C), C23(H23A,H23B,H23C)
;
_olex2_submission_special_instructions 'No special instructions were received'

loop_
_space_group_symop_operation_xyz
'x, y, z'
'-x, y, -z+1/2'
'x+1/2, y+1/2, z'
'-x+1/2, y+1/2, -z+1/2'
'-x, -y, -z'
'x, -y, z-1/2'
'-x+1/2, -y+1/2, -z'
'x+1/2, -y+1/2, z-1/2'

loop_
_atom_site_label
_atom_site_type_symbol
_atom_site_fract_x
_atom_site_fract_y
_atom_site_fract_z
_atom_site_U_iso_or_equiv
_atom_site_adp_type
_atom_site_occupancy
_atom_site_site_symmetry_order
_atom_site_calc_flag
_atom_site_refinement_flags_posn
_atom_site_refinement_flags_adp
_atom_site_refinement_flags_occupancy
_atom_site_disorder_assembly
_atom_site_disorder_group
Fe1 Fe 0.47172(2) 0.19016(2) 0.29946(2) 0.01182(6) Uani 1 1 d . . . . .
P1 P 0.47622(2) 0.30157(2) 0.34256(2) 0.01323(8) Uani 1 1 d . . . . .
P3 P 0.57011(2) 0.14175(2) 0.35929(2) 0.01448(8) Uani 1 1 d . . . . .
P2 P 0.32513(2) 0.18743(2) 0.32207(2) 0.01451(8) Uani 1 1 d . . . . .
C2 C 0.500000 0.35083(12) 0.250000 0.0152(4) Uani 1 2 d S T P . .
C7 C 0.37240(11) 0.37735(9) 0.42363(6) 0.0209(3) Uani 1 1 d . . . . .
H7 H 0.419339 0.416069 0.428527 0.025 Uiso 1 1 calc R U . . .
C15 C 0.73250(11) 0.30358(10) 0.44459(6) 0.0243(3) Uani 1 1 d . . . . .
H15 H 0.786525 0.302593 0.464664 0.029 Uiso 1 1 calc R U . . .
C1 C 0.500000 0.26304(12) 0.250000 0.0155(4) Uani 1 2 d S T P . .
C5 C 0.500000 0.51653(12) 0.250000 0.0190(4) Uani 1 2 d S T P . .
H5 H 0.499998 0.574628 0.250000 0.023 Uiso 1 2 calc R U P . .
C25 C 0.48471(11) 0.14208(10) 0.45533(6) 0.0221(3) Uani 1 1 d . . . . .
H25A H 0.523698 0.183561 0.471368 0.033 Uiso 1 1 calc R U . . .
H25B H 0.455808 0.109912 0.482736 0.033 Uiso 1 1 calc R U . . .
H25C H 0.438559 0.168986 0.433833 0.033 Uiso 1 1 calc R U . . .
C16 C 0.70373(10) 0.23308(10) 0.41905(6) 0.0216(3) Uani 1 1 d . . . . .
H16 H 0.738163 0.184348 0.422044 0.026 Uiso 1 1 calc R U . . .
C33 C 0.50589(13) 0.31597(10) 0.55143(7) 0.0306(4) Uani 1 1 d . . . . .
H33A H 0.447007 0.293951 0.539833 0.037 Uiso 1 1 calc R U . . .
H33B H 0.550381 0.303057 0.524155 0.037 Uiso 1 1 calc R U . . .
C28 C 0.61760(12) -0.00932(10) 0.32016(6) 0.0260(3) Uani 1 1 d . . . . .
H28A H 0.615671 -0.036757 0.354149 0.039 Uiso 1 1 calc R U . . .
H28B H 0.655412 -0.040857 0.296377 0.039 Uiso 1 1 calc R U . . .
H28C H 0.556598 -0.005354 0.305586 0.039 Uiso 1 1 calc R U . . .
C9 C 0.22900(11) 0.32315(10) 0.44819(6) 0.0242(3) Uani 1 1 d . . . . .
H9 H 0.178199 0.323867 0.470364 0.029 Uiso 1 1 calc R U . . .
C13 C 0.60576(11) 0.37715(9) 0.41034(6) 0.0203(3) Uani 1 1 d . . . . .
H13 H 0.572891 0.426681 0.406796 0.024 Uiso 1 1 calc R U . . .
C17 C 0.62460(10) 0.23309(9) 0.38898(5) 0.0174(3) Uani 1 1 d . . . . .
C26 C 0.61710(11) 0.04805(10) 0.45407(6) 0.0256(3) Uani 1 1 d . . . . .
H26A H 0.648481 0.006591 0.433480 0.038 Uiso 1 1 calc R U . . .
H26B H 0.591901 0.022563 0.485304 0.038 Uiso 1 1 calc R U . . .
H26C H 0.659548 0.091025 0.464488 0.038 Uiso 1 1 calc R U . . .
C8 C 0.29762(11) 0.37942(10) 0.45569(6) 0.0239(3) Uani 1 1 d . . . . .
H8 H 0.293554 0.419193 0.482606 0.029 Uiso 1 1 calc R U . . .
C10 C 0.23427(10) 0.26576(10) 0.40841(6) 0.0220(3) Uani 1 1 d . . . . .
H10 H 0.186232 0.228281 0.403139 0.026 Uiso 1 1 calc R U . . .
C6 C 0.37884(10) 0.31882(9) 0.38440(5) 0.0162(3) Uani 1 1 d . . . . .
C24 C 0.54098(10) 0.08558(9) 0.42107(6) 0.0189(3) Uani 1 1 d . . . . .
H24 H 0.500779 0.039323 0.410485 0.023 Uiso 1 1 calc R U . . .
C21 C 0.25810(10) 0.09802(10) 0.34556(6) 0.0207(3) Uani 1 1 d . . . . .
H21 H 0.195806 0.117166 0.353298 0.025 Uiso 1 1 calc R U . . .
C12 C 0.57597(10) 0.30675(9) 0.38467(5) 0.0168(3) Uani 1 1 d . . . . .
C14 C 0.68319(11) 0.37517(10) 0.44103(6) 0.0237(3) Uani 1 1 d . . . . .
H14 H 0.702191 0.422638 0.459466 0.028 Uiso 1 1 calc R U . . .
C32 C 0.53383(11) 0.27449(11) 0.60200(7) 0.0273(3) Uani 1 1 d . . . . .
H32A H 0.493808 0.293697 0.630107 0.033 Uiso 1 1 calc R U . . .
H32B H 0.595690 0.292095 0.611109 0.033 Uiso 1 1 calc R U . . .
C29 C 0.75433(11) 0.07358(11) 0.34666(7) 0.0283(4) Uani 1 1 d . . . . .
H29A H 0.780251 0.128663 0.345844 0.042 Uiso 1 1 calc R U . . .
H29B H 0.789260 0.037258 0.324175 0.042 Uiso 1 1 calc R U . . .
H29C H 0.755865 0.052788 0.382543 0.042 Uiso 1 1 calc R U . . .
C20 C 0.14592(11) 0.23527(12) 0.28679(7) 0.0298(4) Uani 1 1 d . . . . .
H20A H 0.124568 0.180805 0.296731 0.045 Uiso 1 1 calc R U . . .
H20B H 0.110231 0.255485 0.257125 0.045 Uiso 1 1 calc R U . . .
H20C H 0.139601 0.272746 0.316389 0.045 Uiso 1 1 calc R U . . .
C19 C 0.27638(11) 0.31357(10) 0.25209(7) 0.0263(3) Uani 1 1 d . . . . .
H19A H 0.282107 0.351103 0.281771 0.040 Uiso 1 1 calc R U . . .
H19B H 0.232422 0.335390 0.226976 0.040 Uiso 1 1 calc R U . . .
H19C H 0.334801 0.307800 0.235141 0.040 Uiso 1 1 calc R U . . .
C22 C 0.25261(11) 0.03313(10) 0.30288(6) 0.0263(3) Uani 1 1 d . . . . .
H22A H 0.220802 0.055517 0.272383 0.039 Uiso 1 1 calc R U . . .
H22B H 0.220058 -0.014666 0.315929 0.039 Uiso 1 1 calc R U . . .
H22C H 0.313449 0.016843 0.292884 0.039 Uiso 1 1 calc R U . . .
C3 C 0.48737(9) 0.39020(9) 0.29761(5) 0.0148(3) Uani 1 1 d . . . . .
C30 C 0.57212(13) 0.14353(13) 0.64962(7) 0.0363(4) Uani 1 1 d . . . . .
H30A H 0.568623 0.083806 0.647065 0.054 Uiso 1 1 calc R U . . .
H30B H 0.538875 0.161975 0.680288 0.054 Uiso 1 1 calc R U . . .
H30C H 0.635177 0.160199 0.653038 0.054 Uiso 1 1 calc R U . . .
C11 C 0.30921(10) 0.26227(9) 0.37597(5) 0.0172(3) Uani 1 1 d . . . . .
C18 C 0.24500(10) 0.23022(9) 0.27136(6) 0.0193(3) Uani 1 1 d . . . . .
H18 H 0.247680 0.192509 0.240672 0.023 Uiso 1 1 calc R U . . .
C27 C 0.65689(10) 0.07676(9) 0.32699(6) 0.0199(3) Uani 1 1 d . . . . .
H27 H 0.660904 0.098936 0.290704 0.024 Uiso 1 1 calc R U . . .
C4 C 0.48746(10) 0.47527(9) 0.29741(5) 0.0174(3) Uani 1 1 d . . . . .
H4 H 0.479163 0.504968 0.328880 0.021 Uiso 1 1 calc R U . . .
C31 C 0.53139(12) 0.18162(10) 0.60080(7) 0.0270(3) Uani 1 1 d . . . . .
H31A H 0.468239 0.163299 0.597041 0.032 Uiso 1 1 calc R U . . .
H31B H 0.564655 0.162068 0.569934 0.032 Uiso 1 1 calc R U . . .
C34 C 0.49877(18) 0.40827(12) 0.55717(8) 0.0480(5) Uani 1 1 d . . . . .
H34A H 0.482873 0.432567 0.523341 0.072 Uiso 1 1 calc R U . . .
H34B H 0.556612 0.430286 0.569241 0.072 Uiso 1 1 calc R U . . .
H34C H 0.452232 0.421466 0.582637 0.072 Uiso 1 1 calc R U . . .
C23 C 0.29877(12) 0.06201(11) 0.39522(7) 0.0305(4) Uani 1 1 d . . . . .
H23A H 0.361115 0.045842 0.388807 0.046 Uiso 1 1 calc R U . . .
H23B H 0.263980 0.013975 0.405750 0.046 Uiso 1 1 calc R U . . .
H23C H 0.297414 0.103038 0.423101 0.046 Uiso 1 1 calc R U . . .
H H 0.500000 0.120(2) 0.250000 0.070(12) Uiso 1 2 d S . P . .

loop_
_atom_site_aniso_label
_atom_site_aniso_U_11
_atom_site_aniso_U_22
_atom_site_aniso_U_33
_atom_site_aniso_U_23
_atom_site_aniso_U_13
_atom_site_aniso_U_12
Fe1 0.01194(12) 0.01117(11) 0.01242(11) 0.00030(7) 0.00331(8) -0.00024(7)
P1 0.01442(17) 0.01253(17) 0.01279(16) -0.00054(11) 0.00302(12) -0.00021(12)
P3 0.01405(17) 0.01376(17) 0.01565(16) 0.00102(12) 0.00224(12) 0.00050(12)
P2 0.01261(17) 0.01581(17) 0.01516(17) -0.00044(12) 0.00343(12) -0.00057(12)
C2 0.0150(9) 0.0144(9) 0.0163(9) 0.000 0.0035(7) 0.000
C7 0.0239(8) 0.0193(7) 0.0195(7) -0.0019(5) 0.0031(6) 0.0016(6)
C15 0.0213(8) 0.0312(9) 0.0203(7) 0.0055(6) -0.0031(6) -0.0103(6)
C1 0.0151(9) 0.0183(10) 0.0134(9) 0.000 0.0046(7) 0.000
C5 0.0235(10) 0.0122(9) 0.0215(10) 0.000 -0.0008(8) 0.000
C25 0.0276(8) 0.0213(7) 0.0175(7) 0.0030(5) 0.0062(6) -0.0004(6)
C16 0.0192(7) 0.0241(8) 0.0214(7) 0.0038(6) 0.0002(6) -0.0024(6)
C33 0.0390(10) 0.0255(9) 0.0274(9) -0.0030(6) 0.0068(7) -0.0079(7)
C28 0.0299(8) 0.0186(7) 0.0295(8) -0.0008(6) 0.0066(6) 0.0050(6)
C9 0.0195(8) 0.0326(9) 0.0206(7) -0.0016(6) 0.0070(6) 0.0055(6)
C13 0.0256(8) 0.0185(7) 0.0169(7) 0.0009(5) 0.0021(6) -0.0043(6)
C17 0.0177(7) 0.0182(7) 0.0163(6) 0.0018(5) 0.0034(5) -0.0032(5)
C26 0.0283(8) 0.0264(8) 0.0223(7) 0.0084(6) 0.0003(6) 0.0021(6)
C8 0.0274(8) 0.0253(8) 0.0190(7) -0.0058(6) 0.0046(6) 0.0060(6)
C10 0.0165(7) 0.0275(8) 0.0221(7) -0.0020(6) 0.0041(6) 0.0012(6)
C6 0.0175(7) 0.0170(7) 0.0141(6) 0.0018(5) 0.0031(5) 0.0036(5)
C24 0.0209(7) 0.0175(7) 0.0183(7) 0.0035(5) 0.0022(5) -0.0005(6)
C21 0.0169(7) 0.0221(7) 0.0233(7) 0.0005(6) 0.0058(6) -0.0053(6)
C12 0.0176(7) 0.0193(7) 0.0135(6) 0.0027(5) 0.0025(5) -0.0032(5)
C14 0.0290(8) 0.0245(8) 0.0177(7) 0.0007(6) -0.0007(6) -0.0129(6)
C32 0.0233(8) 0.0312(9) 0.0273(8) -0.0045(7) 0.0030(6) -0.0068(7)
C29 0.0188(8) 0.0380(10) 0.0281(8) 0.0024(7) 0.0014(6) 0.0081(7)
C20 0.0165(7) 0.0411(10) 0.0319(9) 0.0044(7) -0.0008(6) 0.0002(7)
C19 0.0200(8) 0.0284(9) 0.0306(9) 0.0094(6) -0.0023(6) 0.0030(6)
C22 0.0275(8) 0.0228(8) 0.0286(8) -0.0014(6) 0.0041(6) -0.0076(6)
C3 0.0144(6) 0.0148(7) 0.0152(6) -0.0002(5) 0.0025(5) 0.0002(5)
C30 0.0322(10) 0.0416(11) 0.0350(10) 0.0021(8) -0.0068(7) 0.0001(8)
C11 0.0168(7) 0.0199(7) 0.0148(6) 0.0001(5) 0.0023(5) 0.0030(5)
C18 0.0156(7) 0.0232(7) 0.0190(7) -0.0019(5) -0.0002(5) 0.0016(6)
C27 0.0175(7) 0.0207(7) 0.0216(7) 0.0004(5) 0.0039(5) 0.0046(6)
C4 0.0187(7) 0.0158(7) 0.0178(7) -0.0022(5) 0.0001(5) 0.0012(5)
C31 0.0213(8) 0.0312(9) 0.0284(8) -0.0019(6) -0.0007(6) -0.0024(6)
C34 0.0794(17) 0.0266(10) 0.0380(11) -0.0020(8) 0.0004(10) -0.0066(10)
C23 0.0344(9) 0.0288(9) 0.0284(8) 0.0093(7) 0.0015(7) -0.0114(7)

loop_
_atom_type_symbol
_atom_type_description
_atom_type_scat_dispersion_real
_atom_type_scat_dispersion_imag
_atom_type_scat_source
C C 0.0181 0.0091 'International Tables Vol C Tables 4.2.6.8 and 6.1.1.4'
H H 0.0000 0.0000 'International Tables Vol C Tables 4.2.6.8 and 6.1.1.4'
Fe Fe -1.1336 3.1974 'International Tables Vol C Tables 4.2.6.8 and 6.1.1.4'
P P 0.2955 0.4335 'International Tables Vol C Tables 4.2.6.8 and 6.1.1.4'

loop_
_geom_angle_atom_site_label_1
_geom_angle_atom_site_label_2
_geom_angle_atom_site_label_3
_geom_angle
_geom_angle_site_symmetry_1
_geom_angle_site_symmetry_3
_geom_angle_publ_flag
Fe1 Fe1 H 40.5(10) 2_655 . ?
P1 Fe1 Fe1 118.798(14) . 2_655 ?
P1 Fe1 P3 86.05(2) . . ?
P1 Fe1 P2 84.807(16) . . ?
P1 Fe1 H 157.1(9) . . ?
P3 Fe1 Fe1 115.82(2) . 2_655 ?
P3 Fe1 P2 116.13(2) . . ?
P3 Fe1 H 95.9(5) . . ?
P2 Fe1 Fe1 123.72(2) . 2_655 ?
P2 Fe1 H 114.2(4) . . ?
C1 Fe1 Fe1 41.67(5) . 2_655 ?
C1 Fe1 P1 77.96(5) . . ?
C1 Fe1 P3 123.985(19) . . ?
C1 Fe1 P2 115.32(3) . . ?
C1 Fe1 H 82.1(10) . . ?
C6 P1 Fe1 114.44(5) . . ?
C6 P1 C3 108.55(6) . . ?
C12 P1 Fe1 111.49(5) . . ?
C12 P1 C6 106.86(7) . . ?
C12 P1 C3 104.61(6) . . ?
C3 P1 Fe1 110.36(5) . . ?
C17 P3 Fe1 105.89(5) . . ?
C17 P3 C24 98.70(7) . . ?
C17 P3 C27 109.69(7) . . ?
C24 P3 Fe1 126.11(5) . . ?
C27 P3 Fe1 110.21(5) . . ?
C27 P3 C24 105.07(7) . . ?
C21 P2 Fe1 127.99(5) . . ?
C21 P2 C18 100.11(7) . . ?
C11 P2 Fe1 107.88(5) . . ?
C11 P2 C21 101.70(7) . . ?
C11 P2 C18 100.50(7) . . ?
C18 P2 Fe1 114.84(5) . . ?
C3 C2 C1 117.52(9) . . ?
C3 C2 C1 117.52(9) 2_655 . ?
C3 C2 C3 124.97(19) 2_655 . ?
C8 C7 H7 119.8 . . ?
C8 C7 C6 120.32(15) . . ?
C6 C7 H7 119.8 . . ?
C16 C15 H15 119.7 . . ?
C14 C15 H15 119.7 . . ?
C14 C15 C16 120.64(15) . . ?
Fe1 C1 Fe1 96.65(10) . 2_655 ?
C2 C1 Fe1 131.67(5) . 2_655 ?
C2 C1 Fe1 131.67(5) . . ?
C4 C5 H5 118.7 2_655 . ?
C4 C5 H5 118.7 . . ?
C4 C5 C4 122.54(19) 2_655 . ?
H25A C25 H25B 109.5 . . ?
H25A C25 H25C 109.5 . . ?
H25B C25 H25C 109.5 . . ?
C24 C25 H25A 109.5 . . ?
C24 C25 H25B 109.5 . . ?
C24 C25 H25C 109.5 . . ?
C15 C16 H16 119.6 . . ?
C15 C16 C17 120.77(15) . . ?
C17 C16 H16 119.6 . . ?
H33A C33 H33B 107.9 . . ?
C32 C33 H33A 109.1 . . ?
C32 C33 H33B 109.1 . . ?
C32 C33 C34 112.35(16) . . ?
C34 C33 H33A 109.1 . . ?
C34 C33 H33B 109.1 . . ?
H28A C28 H28B 109.5 . . ?
H28A C28 H28C 109.5 . . ?
H28B C28 H28C 109.5 . . ?
C27 C28 H28A 109.5 . . ?
C27 C28 H28B 109.5 . . ?
C27 C28 H28C 109.5 . . ?
C8 C9 H9 119.9 . . ?
C8 C9 C10 120.23(14) . . ?
C10 C9 H9 119.9 . . ?
C12 C13 H13 119.8 . . ?
C14 C13 H13 119.8 . . ?
C14 C13 C12 120.35(15) . . ?
C16 C17 P3 125.87(12) . . ?
C16 C17 C12 118.13(14) . . ?
C12 C17 P3 115.68(11) . . ?
H26A C26 H26B 109.5 . . ?
H26A C26 H26C 109.5 . . ?
H26B C26 H26C 109.5 . . ?
C24 C26 H26A 109.5 . . ?
C24 C26 H26B 109.5 . . ?
C24 C26 H26C 109.5 . . ?
C7 C8 H8 120.2 . . ?
C9 C8 C7 119.66(14) . . ?
C9 C8 H8 120.2 . . ?
C9 C10 H10 119.5 . . ?
C9 C10 C11 121.00(15) . . ?
C11 C10 H10 119.5 . . ?
C7 C6 P1 126.07(12) . . ?
C7 C6 C11 120.52(13) . . ?
C11 C6 P1 113.29(10) . . ?
P3 C24 H24 106.4 . . ?
C25 C24 P3 108.62(10) . . ?
C25 C24 C26 109.33(13) . . ?
C25 C24 H24 106.4 . . ?
C26 C24 P3 118.87(11) . . ?
C26 C24 H24 106.4 . . ?
P2 C21 H21 108.5 . . ?
C22 C21 P2 109.74(10) . . ?
C22 C21 H21 108.5 . . ?
C23 C21 P2 111.22(11) . . ?
C23 C21 H21 108.5 . . ?
C23 C21 C22 110.37(14) . . ?
C13 C12 P1 124.64(12) . . ?
C13 C12 C17 120.51(14) . . ?
C17 C12 P1 114.83(11) . . ?
C15 C14 C13 119.55(15) . . ?
C15 C14 H14 120.2 . . ?
C13 C14 H14 120.2 . . ?
C33 C32 H32A 108.5 . . ?
C33 C32 H32B 108.5 . . ?
C33 C32 C31 115.06(14) . . ?
H32A C32 H32B 107.5 . . ?
C31 C32 H32A 108.5 . . ?
C31 C32 H32B 108.5 . . ?
H29A C29 H29B 109.5 . . ?
H29A C29 H29C 109.5 . . ?
H29B C29 H29C 109.5 . . ?
C27 C29 H29A 109.5 . . ?
C27 C29 H29B 109.5 . . ?
C27 C29 H29C 109.5 . . ?
H20A C20 H20B 109.5 . . ?
H20A C20 H20C 109.5 . . ?
H20B C20 H20C 109.5 . . ?
C18 C20 H20A 109.5 . . ?
C18 C20 H20B 109.5 . . ?
C18 C20 H20C 109.5 . . ?
H19A C19 H19B 109.5 . . ?
H19A C19 H19C 109.5 . . ?
H19B C19 H19C 109.5 . . ?
C18 C19 H19A 109.5 . . ?
C18 C19 H19B 109.5 . . ?
C18 C19 H19C 109.5 . . ?
C21 C22 H22A 109.5 . . ?
C21 C22 H22B 109.5 . . ?
C21 C22 H22C 109.5 . . ?
H22A C22 H22B 109.5 . . ?
H22A C22 H22C 109.5 . . ?
H22B C22 H22C 109.5 . . ?
C2 C3 P1 101.28(11) . . ?
C4 C3 P1 141.42(11) . . ?
C4 C3 C2 117.30(13) . . ?
H30A C30 H30B 109.5 . . ?
H30A C30 H30C 109.5 . . ?
H30B C30 H30C 109.5 . . ?
C31 C30 H30A 109.5 . . ?
C31 C30 H30B 109.5 . . ?
C31 C30 H30C 109.5 . . ?
C10 C11 P2 125.14(12) . . ?
C10 C11 C6 118.26(13) . . ?
C6 C11 P2 116.60(10) . . ?
P2 C18 H18 106.4 . . ?
C20 C18 P2 116.41(11) . . ?
C20 C18 H18 106.4 . . ?
C19 C18 P2 111.13(11) . . ?
C19 C18 C20 109.51(13) . . ?
C19 C18 H18 106.4 . . ?
P3 C27 H27 104.6 . . ?
C28 C27 P3 107.92(10) . . ?
C28 C27 H27 104.6 . . ?
C29 C27 P3 121.96(11) . . ?
C29 C27 C28 111.41(13) . . ?
C29 C27 H27 104.6 . . ?
C5 C4 H4 120.5 . . ?
C3 C4 C5 118.95(14) . . ?
C3 C4 H4 120.5 . . ?
C32 C31 H31A 109.1 . . ?
C32 C31 H31B 109.1 . . ?
C30 C31 C32 112.60(15) . . ?
C30 C31 H31A 109.1 . . ?
C30 C31 H31B 109.1 . . ?
H31A C31 H31B 107.8 . . ?
C33 C34 H34A 109.5 . . ?
C33 C34 H34B 109.5 . . ?
C33 C34 H34C 109.5 . . ?
H34A C34 H34B 109.5 . . ?
H34A C34 H34C 109.5 . . ?
H34B C34 H34C 109.5 . . ?
C21 C23 H23A 109.5 . . ?
C21 C23 H23B 109.5 . . ?
C21 C23 H23C 109.5 . . ?
H23A C23 H23B 109.5 . . ?
H23A C23 H23C 109.5 . . ?
H23B C23 H23C 109.5 . . ?

loop_
_geom_bond_atom_site_label_1
_geom_bond_atom_site_label_2
_geom_bond_distance
_geom_bond_site_symmetry_2
_geom_bond_publ_flag
Fe1 Fe1 2.6776(6) 2_655 ?
Fe1 P1 2.1307(7) . ?
Fe1 P3 2.2522(6) . ?
Fe1 P2 2.2627(8) . ?
Fe1 C1 1.7923(14) . ?
Fe1 H 1.76(3) . ?
P1 C6 1.8324(15) . ?
P1 C12 1.8278(16) . ?
P1 C3 1.8593(15) . ?
P3 C17 1.8585(16) . ?
P3 C24 1.8838(15) . ?
P3 C27 1.8713(15) . ?
P2 C21 1.8724(16) . ?
P2 C11 1.8615(15) . ?
P2 C18 1.8887(16) . ?
C2 C1 1.435(3) . ?
C2 C3 1.3932(16) 2_655 ?
C2 C3 1.3932(16) . ?
C7 H7 0.9500 . ?
C7 C8 1.390(2) . ?
C7 C6 1.392(2) . ?
C15 H15 0.9500 . ?
C15 C16 1.391(2) . ?
C15 C14 1.384(2) . ?
C5 H5 0.9500 . ?
C5 C4 1.4032(17) 2_655 ?
C5 C4 1.4032(17) . ?
C25 H25A 0.9800 . ?
C25 H25B 0.9800 . ?
C25 H25C 0.9800 . ?
C25 C24 1.529(2) . ?
C16 H16 0.9500 . ?
C16 C17 1.400(2) . ?
C33 H33A 0.9900 . ?
C33 H33B 0.9900 . ?
C33 C32 1.516(3) . ?
C33 C34 1.520(3) . ?
C28 H28A 0.9800 . ?
C28 H28B 0.9800 . ?
C28 H28C 0.9800 . ?
C28 C27 1.533(2) . ?
C9 H9 0.9500 . ?
C9 C8 1.386(2) . ?
C9 C10 1.388(2) . ?
C13 H13 0.9500 . ?
C13 C12 1.396(2) . ?
C13 C14 1.388(2) . ?
C17 C12 1.409(2) . ?
C26 H26A 0.9800 . ?
C26 H26B 0.9800 . ?
C26 H26C 0.9800 . ?
C26 C24 1.534(2) . ?
C8 H8 0.9500 . ?
C10 H10 0.9500 . ?
C10 C11 1.398(2) . ?
C6 C11 1.404(2) . ?
C24 H24 1.0000 . ?
C21 H21 1.0000 . ?
C21 C22 1.525(2) . ?
C21 C23 1.522(2) . ?
C14 H14 0.9500 . ?
C32 H32A 0.9900 . ?
C32 H32B 0.9900 . ?
C32 C31 1.519(2) . ?
C29 H29A 0.9800 . ?
C29 H29B 0.9800 . ?
C29 H29C 0.9800 . ?
C29 C27 1.531(2) . ?
C20 H20A 0.9800 . ?
C20 H20B 0.9800 . ?
C20 H20C 0.9800 . ?
C20 C18 1.532(2) . ?
C19 H19A 0.9800 . ?
C19 H19B 0.9800 . ?
C19 H19C 0.9800 . ?
C19 C18 1.524(2) . ?
C22 H22A 0.9800 . ?
C22 H22B 0.9800 . ?
C22 H22C 0.9800 . ?
C3 C4 1.391(2) . ?
C30 H30A 0.9800 . ?
C30 H30B 0.9800 . ?
C30 H30C 0.9800 . ?
C30 C31 1.518(2) . ?
C18 H18 1.0000 . ?
C27 H27 1.0000 . ?
C4 H4 0.9500 . ?
C31 H31A 0.9900 . ?
C31 H31B 0.9900 . ?
C34 H34A 0.9800 . ?
C34 H34B 0.9800 . ?
C34 H34C 0.9800 . ?
C23 H23A 0.9800 . ?
C23 H23B 0.9800 . ?
C23 H23C 0.9800 . ?

loop_
_geom_torsion_atom_site_label_1
_geom_torsion_atom_site_label_2
_geom_torsion_atom_site_label_3
_geom_torsion_atom_site_label_4
_geom_torsion
_geom_torsion_site_symmetry_1
_geom_torsion_site_symmetry_2
_geom_torsion_site_symmetry_3
_geom_torsion_site_symmetry_4
_geom_torsion_publ_flag
Fe1 Fe1 C1 C2 180.001(1) 2_655 . . . ?
Fe1 P1 C6 C7 166.78(12) . . . . ?
Fe1 P1 C6 C11 -9.14(12) . . . . ?
Fe1 P1 C12 C13 168.09(11) . . . . ?
Fe1 P1 C12 C17 -10.33(12) . . . . ?
Fe1 P1 C3 C2 -6.92(8) . . . . ?
Fe1 P1 C3 C4 173.62(16) . . . . ?
Fe1 P3 C17 C16 -164.45(11) . . . . ?
Fe1 P3 C17 C12 22.25(11) . . . . ?
Fe1 P3 C24 C25 -61.44(12) . . . . ?
Fe1 P3 C24 C26 172.79(10) . . . . ?
Fe1 P3 C27 C28 -83.20(11) . . . . ?
Fe1 P3 C27 C29 145.97(11) . . . . ?
Fe1 P2 C21 C22 -63.33(13) . . . . ?
Fe1 P2 C21 C23 59.09(13) . . . . ?
Fe1 P2 C11 C10 -164.78(12) . . . . ?
Fe1 P2 C11 C6 14.74(12) . . . . ?
Fe1 P2 C18 C20 -175.66(10) . . . . ?
Fe1 P2 C18 C19 -49.37(12) . . . . ?
P1 Fe1 C1 Fe1 168.648(15) . . . 2_655 ?
P1 Fe1 C1 C2 -11.352(15) . . . . ?
P1 C6 C11 P2 -4.25(15) . . . . ?
P1 C6 C11 C10 175.31(11) . . . . ?
P1 C3 C4 C5 179.45(11) . . . . ?
P3 Fe1 C1 Fe1 91.87(4) . . . 2_655 ?
P3 Fe1 C1 C2 -88.13(4) . . . . ?
P3 C17 C12 P1 -8.45(14) . . . . ?
P3 C17 C12 C13 173.05(11) . . . . ?
P2 Fe1 C1 Fe1 -113.08(3) . . . 2_655 ?
P2 Fe1 C1 C2 66.92(3) . . . . ?
C2 C3 C4 C5 0.05(18) . . . . ?
C7 C6 C11 P2 179.58(11) . . . . ?
C7 C6 C11 C10 -0.9(2) . . . . ?
C15 C16 C17 P3 -172.12(11) . . . . ?
C15 C16 C17 C12 1.0(2) . . . . ?
C1 C2 C3 P1 0.36(9) . . . . ?
C1 C2 C3 C4 179.97(9) . . . . ?
C16 C15 C14 C13 -2.0(2) . . . . ?
C16 C17 C12 P1 177.70(10) . . . . ?
C16 C17 C12 C13 -0.8(2) . . . . ?
C33 C32 C31 C30 172.02(15) . . . . ?
C9 C10 C11 P2 179.02(12) . . . . ?
C9 C10 C11 C6 -0.5(2) . . . . ?
C17 P3 C24 C25 55.59(12) . . . . ?
C17 P3 C24 C26 -70.18(13) . . . . ?
C17 P3 C27 C28 160.59(10) . . . . ?
C17 P3 C27 C29 29.76(15) . . . . ?
C8 C7 C6 P1 -174.31(12) . . . . ?
C8 C7 C6 C11 1.3(2) . . . . ?
C8 C9 C10 C11 1.4(2) . . . . ?
C10 C9 C8 C7 -0.9(2) . . . . ?
C6 P1 C12 C13 -66.18(13) . . . . ?
C6 P1 C12 C17 115.40(11) . . . . ?
C6 P1 C3 C2 -133.08(8) . . . . ?
C6 P1 C3 C4 47.46(19) . . . . ?
C6 C7 C8 C9 -0.4(2) . . . . ?
C24 P3 C17 C16 63.98(14) . . . . ?
C24 P3 C17 C12 -109.32(11) . . . . ?
C24 P3 C27 C28 55.36(12) . . . . ?
C24 P3 C27 C29 -75.48(14) . . . . ?
C21 P2 C11 C10 -28.11(15) . . . . ?
C21 P2 C11 C6 151.41(11) . . . . ?
C21 P2 C18 C20 43.85(13) . . . . ?
C21 P2 C18 C19 170.14(11) . . . . ?
C12 P1 C6 C7 42.84(15) . . . . ?
C12 P1 C6 C11 -133.07(11) . . . . ?
C12 P1 C3 C2 113.12(8) . . . . ?
C12 P1 C3 C4 -66.34(19) . . . . ?
C12 C13 C14 C15 2.2(2) . . . . ?
C14 C15 C16 C17 0.4(2) . . . . ?
C14 C13 C12 P1 -179.17(11) . . . . ?
C14 C13 C12 C17 -0.8(2) . . . . ?
C3 P1 C6 C7 -69.47(14) . . . . ?
C3 P1 C6 C11 114.62(11) . . . . ?
C3 P1 C12 C13 48.81(14) . . . . ?
C3 P1 C12 C17 -129.61(11) . . . . ?
C3 C2 C1 Fe1 9.57(7) 2_655 . . 2_655 ?
C3 C2 C1 Fe1 -170.43(7) 2_655 . . . ?
C3 C2 C1 Fe1 9.57(7) . . . . ?
C3 C2 C1 Fe1 -170.43(6) . . . 2_655 ?
C3 C2 C3 P1 -179.64(9) 2_655 . . . ?
C3 C2 C3 C4 -0.03(9) 2_655 . . . ?
C11 P2 C21 C22 172.63(11) . . . . ?
C11 P2 C21 C23 -64.95(13) . . . . ?
C11 P2 C18 C20 -60.19(13) . . . . ?
C11 P2 C18 C19 66.09(12) . . . . ?
C18 P2 C21 C22 69.57(12) . . . . ?
C18 P2 C21 C23 -168.01(12) . . . . ?
C18 P2 C11 C10 74.64(14) . . . . ?
C18 P2 C11 C6 -105.84(12) . . . . ?
C27 P3 C17 C16 -45.54(14) . . . . ?
C27 P3 C17 C12 141.16(11) . . . . ?
C27 P3 C24 C25 168.81(11) . . . . ?
C27 P3 C24 C26 43.04(14) . . . . ?
C4 C5 C4 C3 -0.03(10) 2_655 . . . ?
C34 C33 C32 C31 172.98(17) . . . . ?
